data_1551930
loop_
_publ_author_name
'Witold M. Bloch'
'Alexandre Burgun'
'Campbell J. Coghlan'
'Richmond Lee'
'Michelle L. Coote'
'Christian J. Doonan'
'Christopher J. Sumby'

_publ_section_title
;
 Capturing snapshots of post-synthetic metallation chemistry in
 metal-organic frameworks
;
_journal_name_full 'Nature Chemistry'
_journal_page_first 906
_journal_page_last 912
_journal_paper_doi 10.1038/nchem.2045
_journal_volume 6
_journal_year 2014
_chemical_formula_sum 'C75 H66 Cl3 Mn3 N12 O16 Rh'
_chemical_formula_weight 1765.48
_space_group_crystal_system monoclinic
_space_group_IT_number 11
_space_group_name_Hall '-P 2yb'
_space_group_name_H-M_alt 'P 1 21/m 1'
_atom_sites_solution_hydrogens geom
_atom_sites_solution_primary direct
_atom_sites_solution_secondary difmap
_cell_angle_alpha 90.00
_cell_angle_beta 96.42(3)
_cell_angle_gamma 90.00
_cell_formula_units_Z 2
_cell_length_a 12.359(3)
_cell_length_b 33.229(7)
_cell_length_c 12.887(3)
_cell_measurement_temperature 100(2)
_cell_volume 5259(2)
_computing_cell_refinement 'XDS (Kabsch, 1993)'
_computing_data_collection 'BluIce (McPhillips, 2002)'
_computing_data_reduction 'XDS (Kabsch, 1993)'
_computing_molecular_graphics 'X-Seed (Barbour, 1999)'
_computing_publication_material 'CIFTAB (Sheldrick, 1997)'
_computing_structure_refinement 'SHELXL-97 (Sheldrick, 1997)'
_computing_structure_solution 'SHELXS-97 (Sheldrick, 1990)'
_diffrn_ambient_temperature 100(2)
_diffrn_measured_fraction_theta_full 0.984
_diffrn_measured_fraction_theta_max 0.983
_diffrn_measurement_device_type 'ADSC Quantum 210r'
_diffrn_measurement_method 'Phi Scan'
_diffrn_radiation_monochromator 'Silicon Double Crystal'
_diffrn_radiation_source 'MX1 Beamline Australian Synchrotron'
_diffrn_radiation_type Synchrotron
_diffrn_radiation_wavelength 0.71073
_diffrn_reflns_av_R_equivalents 0.0760
_diffrn_reflns_av_sigmaI/netI 0.0421
_diffrn_reflns_limit_h_max 15
_diffrn_reflns_limit_h_min -15
_diffrn_reflns_limit_k_max 43
_diffrn_reflns_limit_k_min -43
_diffrn_reflns_limit_l_max 16
_diffrn_reflns_limit_l_min -16
_diffrn_reflns_number 88157
_diffrn_reflns_theta_full 27.00
_diffrn_reflns_theta_max 27.50
_diffrn_reflns_theta_min 1.23
_exptl_absorpt_coefficient_mu 0.606
_exptl_absorpt_correction_T_max 0.9391
_exptl_absorpt_correction_T_min 0.8832
_exptl_absorpt_correction_type multi-scan
_exptl_absorpt_process_details 'XDS (Kabsch, 1993)'
_exptl_crystal_colour Orange
_exptl_crystal_density_diffrn 1.115
_exptl_crystal_density_method 'not measured'
_exptl_crystal_description Rod
_exptl_crystal_F_000 1728
_exptl_crystal_size_max 0.20
_exptl_crystal_size_mid 0.10
_exptl_crystal_size_min 0.10
_platon_squeeze_details
;
;
_refine_diff_density_max 2.292
_refine_diff_density_min -3.228
_refine_diff_density_rms 0.103
_refine_ls_extinction_method none
_refine_ls_goodness_of_fit_ref 1.068
_refine_ls_hydrogen_treatment constr
_refine_ls_matrix_type full
_refine_ls_number_parameters 533
_refine_ls_number_reflns 12084
_refine_ls_number_restraints 0
_refine_ls_restrained_S_all 1.068
_refine_ls_R_factor_all 0.0946
_refine_ls_R_factor_gt 0.0750
_refine_ls_shift/su_max 0.001
_refine_ls_shift/su_mean 0.000
_refine_ls_structure_factor_coef Fsqd
_refine_ls_weighting_details 'calc w=1/[\s^2^(Fo^2^)+(0.1596P)^2^+0.6978P] where P=(Fo^2^+2Fc^2^)/3'
_refine_ls_weighting_scheme calc
_refine_ls_wR_factor_gt 0.2182
_refine_ls_wR_factor_ref 0.2331
_reflns_number_gt 8930
_reflns_number_total 12084
_reflns_threshold_expression >2sigma(I)
_cod_data_source_file nchem.2045-s6.cif
_cod_data_source_block 1.[Rh(OH2)4]Cl3
_cod_depositor_comments
;
The following automatic conversions were performed:

data item '_exptl_absorpt_correction_type' value 'Multi-Scan' was
changed to 'multi-scan' in accordance with the built-in table derived
from the CIF Core dictionary named 'cif_core.dic' version 2.4.5 last
updated on 2014-11-21.

Automatic conversion script
Id: cif_fix_values 6909 2019-04-08 15:41:33Z antanas 
;
_cod_original_cell_volume 5259.2(18)
_cod_original_sg_symbol_H-M 'P 21/m'
_cod_database_code 1551930

loop_
_symmetry_equiv_pos_as_xyz
'x, y, z'
'-x, y+1/2, -z'
'-x, -y, -z'
'x, -y-1/2, z'

loop_
_atom_site_label
_atom_site_type_symbol
_atom_site_fract_x
_atom_site_fract_y
_atom_site_fract_z
_atom_site_U_iso_or_equiv
_atom_site_adp_type
_atom_site_occupancy
_atom_site_symmetry_multiplicity
_atom_site_calc_flag
_atom_site_refinement_flags
_atom_site_disorder_assembly
_atom_site_disorder_group
Mn1 Mn 0.20042(4) 0.069836(14) 0.60195(3) 0.03000(14) Uani 1 1 d . . .
C62 C 0.4005(5) -0.05168(14) 0.7112(4) 0.0745(15) Uani 1 1 d . . .
H62 H 0.4300 -0.0255 0.7236 0.089 Uiso 1 1 calc R . .
Mn2 Mn 0.0000 0.0000 0.5000 0.03373(18) Uani 1 2 d S . .
C63 C 0.4633(5) -0.08447(14) 0.7409(5) 0.088(2) Uani 1 1 d . . .
H63 H 0.5339 -0.0804 0.7769 0.105 Uiso 1 1 calc R . .
C59 C 0.3220(5) -0.12655(15) 0.6777(6) 0.107(3) Uani 1 1 d . . .
H59 H 0.2923 -0.1527 0.6654 0.129 Uiso 1 1 calc R . .
C60 C 0.2571(5) -0.09397(15) 0.6521(6) 0.099(2) Uani 1 1 d . . .
H60 H 0.1832 -0.0979 0.6251 0.119 Uiso 1 1 calc R . .
C54 C 0.4975(4) -0.15925(13) 0.7459(4) 0.0685(14) Uani 1 1 d . . .
C53 C 0.4828(4) -0.18616(12) 0.8245(4) 0.0645(12) Uani 1 1 d . . .
N52 N 0.5640(4) -0.21397(10) 0.8196(4) 0.0750(14) Uani 1 1 d . . .
C55 C 0.5833(4) -0.17377(13) 0.6945(5) 0.0706(14) Uani 1 1 d . . .
C58 C 0.4276(4) -0.12312(13) 0.7203(4) 0.0649(12) Uani 1 1 d . . .
N31 N 0.3593(2) 0.10107(9) 0.6222(2) 0.0377(6) Uani 1 1 d . . .
N11 N 0.1972(3) 0.08994(8) 0.7699(2) 0.0414(7) Uani 1 1 d . . .
N32 N 0.3798(2) 0.13386(8) 0.6845(2) 0.0344(6) Uani 1 1 d . . .
C33 C 0.4882(3) 0.14256(11) 0.6994(3) 0.0425(7) Uani 1 1 d . . .
C34 C 0.5388(3) 0.11403(11) 0.6441(3) 0.0446(8) Uani 1 1 d . . .
C35 C 0.4562(3) 0.08859(11) 0.5986(3) 0.0418(8) Uani 1 1 d . . .
C37 C 0.4640(4) 0.05317(14) 0.5292(4) 0.0616(12) Uani 1 1 d . . .
H37A H 0.4521 0.0285 0.5678 0.092 Uiso 1 1 calc R . .
H37B H 0.5365 0.0524 0.5052 0.092 Uiso 1 1 calc R . .
H37C H 0.4086 0.0553 0.4688 0.092 Uiso 1 1 calc R . .
C36 C 0.5337(4) 0.17727(15) 0.7632(4) 0.0688(13) Uani 1 1 d . . .
H36A H 0.5281 0.2017 0.7205 0.103 Uiso 1 1 calc R . .
H36B H 0.6103 0.1721 0.7878 0.103 Uiso 1 1 calc R . .
H36C H 0.4925 0.1808 0.8233 0.103 Uiso 1 1 calc R . .
C38 C 0.6562(3) 0.10976(13) 0.6343(4) 0.0527(9) Uani 1 1 d . . .
C43 C 0.7065(3) 0.07232(12) 0.6517(4) 0.0515(9) Uani 1 1 d . . .
H43 H 0.6656 0.0502 0.6733 0.062 Uiso 1 1 calc R . .
C39 C 0.7185(3) 0.14236(14) 0.6071(5) 0.0653(13) Uani 1 1 d . . .
H39 H 0.6863 0.1682 0.5969 0.078 Uiso 1 1 calc R . .
C1 C 0.2889(3) 0.15139(9) 0.7310(3) 0.0370(7) Uani 1 1 d . . .
H1A H 0.3123 0.1769 0.7662 0.044 Uiso 1 1 calc R . .
H1B H 0.2291 0.1575 0.6756 0.044 Uiso 1 1 calc R . .
N12 N 0.2502(2) 0.12417(8) 0.8058(2) 0.0386(6) Uani 1 1 d . . .
C13 C 0.2569(4) 0.12662(12) 0.9114(3) 0.0495(9) Uani 1 1 d . . .
C14 C 0.2049(3) 0.09291(11) 0.9446(3) 0.0465(9) Uani 1 1 d . A .
C15 C 0.1686(3) 0.07121(11) 0.8533(3) 0.0443(8) Uani 1 1 d . . .
C16 C 0.1072(4) 0.03247(13) 0.8430(3) 0.0615(12) Uani 1 1 d . . .
H16A H 0.0726 0.0295 0.7712 0.092 Uiso 1 1 calc R . .
H16B H 0.0512 0.0324 0.8912 0.092 Uiso 1 1 calc R . .
H16C H 0.1575 0.0100 0.8599 0.092 Uiso 1 1 calc R . .
C17 C 0.3129(6) 0.16039(17) 0.9707(4) 0.090(2) Uani 1 1 d . . .
H17A H 0.3863 0.1636 0.9499 0.136 Uiso 1 1 calc R . .
H17B H 0.3178 0.1546 1.0456 0.136 Uiso 1 1 calc R . .
H17C H 0.2715 0.1853 0.9557 0.136 Uiso 1 1 calc R . .
O45 O 1.02694(18) 0.05648(7) 0.59437(19) 0.0391(5) Uani 1 1 d . . .
O46 O 1.0547(2) 0.12174(9) 0.5824(3) 0.0574(7) Uani 1 1 d . . .
C44 C 0.9920(3) 0.09279(12) 0.5928(3) 0.0470(8) Uani 1 1 d . . .
C41 C 0.8748(3) 0.09910(13) 0.6077(4) 0.0523(9) Uani 1 1 d . . .
C42 C 0.8143(3) 0.06699(12) 0.6380(4) 0.0513(9) Uani 1 1 d . . .
H42 H 0.8472 0.0413 0.6493 0.062 Uiso 1 1 calc R . .
C40 C 0.8272(3) 0.13689(13) 0.5950(4) 0.0641(12) Uani 1 1 d . . .
H40 H 0.8699 0.1592 0.5778 0.077 Uiso 1 1 calc R . .
C61 C 0.2974(3) -0.05555(12) 0.6647(3) 0.0493(9) Uani 1 1 d . . .
C64 C 0.2285(3) -0.02004(11) 0.6309(3) 0.0454(8) Uani 1 1 d . . .
O66 O 0.2683(2) 0.01414(8) 0.6451(2) 0.0487(6) Uani 1 1 d . . .
C18 C 0.1903(4) 0.08259(12) 1.0534(3) 0.0494(9) Uani 1 1 d . . .
O65 O 0.1322(3) -0.02710(9) 0.5900(3) 0.0658(8) Uani 1 1 d . . .
N51 N 0.6238(4) -0.20685(11) 0.7399(4) 0.0705(11) Uani 1 1 d . . .
C56 C 0.6258(6) -0.15610(17) 0.6017(6) 0.104(2) Uani 1 1 d . . .
H56A H 0.6973 -0.1677 0.5938 0.156 Uiso 1 1 calc R . .
H56B H 0.6327 -0.1269 0.6105 0.156 Uiso 1 1 calc R . .
H56C H 0.5754 -0.1620 0.5393 0.156 Uiso 1 1 calc R . .
C57 C 0.4037(5) -0.18705(16) 0.8982(5) 0.0838(17) Uani 1 1 d . . .
H57A H 0.3489 -0.2077 0.8773 0.126 Uiso 1 1 calc R . .
H57B H 0.3682 -0.1607 0.8996 0.126 Uiso 1 1 calc R . .
H57C H 0.4400 -0.1933 0.9678 0.126 Uiso 1 1 calc R . .
Rh1 Rh 0.72975(5) -0.2500 0.70573(7) 0.0920(3) Uani 1 2 d S . .
O25 O 0.2013(3) 0.07439(11) 1.4401(2) 0.0644(9) Uani 1 1 d . . .
O26 O 0.0975(3) 0.02333(10) 1.3875(2) 0.0724(10) Uani 1 1 d . . .
C21 C 0.1656(3) 0.06284(11) 1.2605(3) 0.0423(8) Uani 1 1 d . . .
C24 C 0.1517(3) 0.05257(11) 1.3714(3) 0.0409(7) Uani 1 1 d . A .
O3 O 0.6488(6) -0.2500 0.5387(7) 0.113(2) Uani 1 2 d S . .
C2 C 0.5818(8) -0.2500 0.8853(7) 0.091(3) Uani 1 2 d S . .
H2A H 0.6571 -0.2500 0.9209 0.110 Uiso 1 2 calc SR . .
H2B H 0.5309 -0.2500 0.9393 0.110 Uiso 1 2 calc SR . .
O1 O 0.8457(5) -0.20708(15) 0.6781(7) 0.160(3) Uani 1 1 d . . .
C23 C 0.2044(6) 0.04196(18) 1.0915(5) 0.0467(15) Uani 0.603(6) 1 d P A 1
H23 H 0.2245 0.0215 1.0459 0.056 Uiso 0.603(6) 1 calc PR A 1
C19 C 0.1775(6) 0.11132(19) 1.1274(5) 0.0471(16) Uani 0.603(6) 1 d P A 1
H19 H 0.1756 0.1388 1.1070 0.057 Uiso 0.603(6) 1 calc PR A 1
C22 C 0.1893(5) 0.03215(17) 1.1942(4) 0.0430(14) Uani 0.603(6) 1 d P A 1
H22 H 0.1950 0.0051 1.2179 0.052 Uiso 0.603(6) 1 calc PR A 1
C20 C 0.1671(6) 0.10201(19) 1.2308(4) 0.0475(16) Uani 0.603(6) 1 d P A 1
H20 H 0.1611 0.1228 1.2803 0.057 Uiso 0.603(6) 1 calc PR A 1
O2 O 0.8212(7) -0.2500 0.8518(11) 0.179(5) Uani 1 2 d S . .
C23A C 0.0833(8) 0.0687(3) 1.0759(7) 0.048(2) Uani 0.397(6) 1 d P A 2
H23A H 0.0237 0.0665 1.0229 0.057 Uiso 0.397(6) 1 calc PR A 2
C22A C 0.0735(7) 0.0589(3) 1.1795(6) 0.043(2) Uani 0.397(6) 1 d P A 2
H22A H 0.0056 0.0494 1.1979 0.052 Uiso 0.397(6) 1 calc PR A 2
C20A C 0.2553(8) 0.0791(5) 1.2271(8) 0.064(3) Uani 0.397(6) 1 d P A 2
H20A H 0.3178 0.0820 1.2766 0.077 Uiso 0.397(6) 1 calc PR A 2
C19A C 0.2630(8) 0.0918(4) 1.1263(8) 0.064(4) Uani 0.397(6) 1 d P A 2
H19A H 0.3236 0.1075 1.1116 0.077 Uiso 0.397(6) 1 calc PR A 2

loop_
_atom_site_aniso_label
_atom_site_aniso_U_11
_atom_site_aniso_U_22
_atom_site_aniso_U_33
_atom_site_aniso_U_23
_atom_site_aniso_U_13
_atom_site_aniso_U_12
Mn1 0.0337(3) 0.0314(2) 0.0252(2) -0.00121(17) 0.00427(16) -0.00210(17)
C62 0.091(4) 0.037(2) 0.085(3) -0.002(2) -0.033(3) -0.001(2)
Mn2 0.0363(4) 0.0368(4) 0.0284(3) 0.0017(3) 0.0053(2) -0.0079(3)
C63 0.093(4) 0.041(2) 0.115(5) -0.005(3) -0.049(3) 0.001(2)
C59 0.110(5) 0.036(2) 0.156(6) 0.002(3) -0.070(4) -0.008(3)
C60 0.098(4) 0.042(2) 0.139(6) 0.005(3) -0.063(4) -0.001(2)
C54 0.085(3) 0.037(2) 0.075(3) 0.0035(19) -0.028(3) -0.007(2)
C53 0.083(3) 0.0357(19) 0.069(3) -0.0025(19) -0.017(2) 0.0084(19)
N52 0.088(3) 0.0302(17) 0.095(3) 0.0000(18) -0.041(3) 0.0052(17)
C55 0.071(3) 0.0333(19) 0.102(4) 0.000(2) -0.015(3) 0.0043(19)
C58 0.078(3) 0.037(2) 0.072(3) 0.0024(19) -0.026(2) 0.0020(19)
N31 0.0415(15) 0.0382(14) 0.0355(14) -0.0119(11) 0.0138(11) -0.0018(11)
N11 0.0622(18) 0.0326(14) 0.0318(13) -0.0090(11) 0.0163(12) -0.0183(13)
N32 0.0377(14) 0.0336(13) 0.0334(13) -0.0067(10) 0.0116(10) -0.0050(10)
C33 0.0379(17) 0.0417(18) 0.0492(19) -0.0029(15) 0.0102(14) -0.0100(14)
C34 0.0381(18) 0.0446(19) 0.053(2) -0.0085(16) 0.0137(15) -0.0003(14)
C35 0.0360(17) 0.0438(18) 0.0480(19) -0.0106(15) 0.0152(14) 0.0018(14)
C37 0.052(2) 0.063(3) 0.073(3) -0.030(2) 0.023(2) -0.0024(19)
C36 0.055(3) 0.063(3) 0.091(4) -0.028(3) 0.022(2) -0.024(2)
C38 0.040(2) 0.051(2) 0.070(3) -0.0064(19) 0.0199(17) -0.0013(16)
C43 0.0396(19) 0.047(2) 0.071(3) 0.0002(18) 0.0221(17) -0.0048(15)
C39 0.040(2) 0.047(2) 0.113(4) 0.002(2) 0.024(2) -0.0005(17)
C1 0.0466(18) 0.0302(15) 0.0375(16) -0.0044(12) 0.0188(13) -0.0029(13)
N12 0.0527(16) 0.0335(13) 0.0326(13) -0.0072(10) 0.0181(11) -0.0134(12)
C13 0.071(2) 0.047(2) 0.0335(17) -0.0118(14) 0.0200(16) -0.0214(18)
C14 0.068(2) 0.0428(19) 0.0315(16) -0.0067(14) 0.0163(15) -0.0190(17)
C15 0.064(2) 0.0402(18) 0.0309(16) -0.0047(13) 0.0166(15) -0.0175(16)
C16 0.099(3) 0.052(2) 0.0363(18) -0.0063(16) 0.020(2) -0.038(2)
C17 0.148(5) 0.083(4) 0.046(2) -0.024(2) 0.032(3) -0.072(4)
O45 0.0340(12) 0.0410(12) 0.0429(13) -0.0075(10) 0.0076(9) 0.0005(9)
O46 0.0342(13) 0.0478(15) 0.091(2) 0.0057(14) 0.0121(13) -0.0016(11)
C44 0.0350(18) 0.047(2) 0.060(2) -0.0025(17) 0.0095(15) 0.0007(14)
C41 0.0374(19) 0.050(2) 0.072(3) -0.0020(19) 0.0153(17) 0.0023(16)
C42 0.0411(19) 0.046(2) 0.069(3) -0.0035(18) 0.0160(17) 0.0004(15)
C40 0.042(2) 0.044(2) 0.110(4) 0.007(2) 0.024(2) -0.0013(17)
C61 0.063(2) 0.0397(18) 0.0432(19) -0.0003(15) -0.0054(16) 0.0051(17)
C64 0.059(2) 0.0406(18) 0.0355(17) -0.0002(14) 0.0016(15) 0.0068(16)
O66 0.0613(16) 0.0338(12) 0.0505(15) 0.0014(11) 0.0049(12) 0.0050(11)
C18 0.072(3) 0.052(2) 0.0263(16) -0.0063(14) 0.0144(15) -0.0199(18)
O65 0.0659(19) 0.0478(16) 0.077(2) -0.0006(15) -0.0202(16) 0.0075(14)
N51 0.075(3) 0.0349(18) 0.097(3) 0.0062(19) -0.010(2) -0.0069(17)
C56 0.128(6) 0.047(3) 0.137(6) 0.020(3) 0.017(5) -0.002(3)
C57 0.102(4) 0.047(3) 0.095(4) 0.001(3) -0.019(3) 0.006(3)
Rh1 0.0725(4) 0.0381(3) 0.1612(8) 0.000 -0.0060(4) 0.000
O25 0.078(2) 0.087(2) 0.0269(12) 0.0086(13) -0.0005(12) -0.0386(17)
O26 0.110(3) 0.065(2) 0.0495(16) -0.0105(14) 0.0432(17) -0.0389(19)
C21 0.050(2) 0.0467(19) 0.0316(16) -0.0020(13) 0.0099(14) -0.0125(15)
C24 0.0490(19) 0.0429(18) 0.0312(16) 0.0038(13) 0.0072(13) -0.0066(14)
O3 0.108(5) 0.035(2) 0.191(8) 0.000 -0.010(5) 0.000
C2 0.126(7) 0.027(3) 0.106(6) 0.000 -0.052(5) 0.000
O1 0.115(4) 0.061(3) 0.308(10) -0.010(4) 0.038(5) -0.014(3)
C23 0.071(4) 0.033(3) 0.038(3) -0.001(2) 0.016(3) 0.000(3)
C19 0.072(5) 0.037(3) 0.034(3) 0.001(2) 0.012(3) -0.001(3)
C22 0.062(4) 0.033(3) 0.035(3) 0.001(2) 0.008(2) -0.008(2)
C20 0.076(5) 0.040(3) 0.029(3) 0.002(2) 0.012(3) -0.004(3)
O2 0.113(6) 0.101(6) 0.297(14) 0.000 -0.086(7) 0.000
C23A 0.050(5) 0.066(6) 0.029(4) -0.005(4) 0.008(3) -0.028(4)
C22A 0.038(4) 0.068(6) 0.027(4) 0.001(4) 0.016(3) -0.017(4)
C20A 0.037(5) 0.119(11) 0.037(5) 0.005(5) 0.007(4) -0.019(6)
C19A 0.036(5) 0.121(11) 0.035(5) 0.007(5) 0.003(4) -0.029(6)

loop_
_atom_type_symbol
_atom_type_description
_atom_type_scat_dispersion_real
_atom_type_scat_dispersion_imag
_atom_type_scat_source
C C 0.0033 0.0016 'International Tables Vol C Tables 4.2.6.8 and 6.1.1.4'
H H 0.0000 0.0000 'International Tables Vol C Tables 4.2.6.8 and 6.1.1.4'
N N 0.0061 0.0033 'International Tables Vol C Tables 4.2.6.8 and 6.1.1.4'
O O 0.0106 0.0060 'International Tables Vol C Tables 4.2.6.8 and 6.1.1.4'
Cl Cl 0.1484 0.1585 'International Tables Vol C Tables 4.2.6.8 and 6.1.1.4'
Mn Mn 0.3368 0.7283 'International Tables Vol C Tables 4.2.6.8 and 6.1.1.4'
Rh Rh -1.1178 0.9187 'International Tables Vol C Tables 4.2.6.8 and 6.1.1.4'

loop_
_geom_angle_atom_site_label_1
_geom_angle_atom_site_label_2
_geom_angle_atom_site_label_3
_geom_angle
_geom_angle_site_symmetry_1
_geom_angle_site_symmetry_3
O66 Mn1 O25 106.46(13) . 1_554
O66 Mn1 O45 101.30(10) . 1_455
O25 Mn1 O45 94.86(11) 1_554 1_455
O66 Mn1 N31 93.42(11) . .
O25 Mn1 N31 88.86(11) 1_554 .
O45 Mn1 N31 163.08(10) 1_455 .
O66 Mn1 N11 93.24(11) . .
O25 Mn1 N11 158.73(13) 1_554 .
O45 Mn1 N11 88.90(10) 1_455 .
N31 Mn1 N11 81.91(10) . .
O66 Mn1 O46 155.45(11) . 1_455
O25 Mn1 O46 86.19(14) 1_554 1_455
O45 Mn1 O46 55.88(9) 1_455 1_455
N31 Mn1 O46 108.08(10) . 1_455
N11 Mn1 O46 78.62(12) . 1_455
C61 C62 C63 121.7(4) . .
C61 C62 H62 119.1 . .
C63 C62 H62 119.1 . .
O65 Mn2 O65 180.00(15) 3_556 .
O65 Mn2 O26 93.84(16) 3_556 3_557
O65 Mn2 O26 86.16(16) . 3_557
O65 Mn2 O26 86.16(16) 3_556 1_554
O65 Mn2 O26 93.84(16) . 1_554
O26 Mn2 O26 180.00(17) 3_557 1_554
O65 Mn2 O45 90.02(11) 3_556 3_656
O65 Mn2 O45 89.98(11) . 3_656
O26 Mn2 O45 90.20(10) 3_557 3_656
O26 Mn2 O45 89.80(10) 1_554 3_656
O65 Mn2 O45 89.98(11) 3_556 1_455
O65 Mn2 O45 90.02(11) . 1_455
O26 Mn2 O45 89.80(10) 3_557 1_455
O26 Mn2 O45 90.20(10) 1_554 1_455
O45 Mn2 O45 180.00(12) 3_656 1_455
C62 C63 C58 122.0(5) . .
C62 C63 H63 119.0 . .
C58 C63 H63 119.0 . .
C58 C59 C60 122.7(5) . .
C58 C59 H59 118.6 . .
C60 C59 H59 118.6 . .
C59 C60 C61 120.9(5) . .
C59 C60 H60 119.6 . .
C61 C60 H60 119.6 . .
C53 C54 C55 107.0(4) . .
C53 C54 C58 124.3(5) . .
C55 C54 C58 128.6(5) . .
N52 C53 C54 104.3(5) . .
N52 C53 C57 124.9(5) . .
C54 C53 C57 130.8(5) . .
N51 N52 C53 112.5(4) . .
N51 N52 C2 121.4(6) . .
C53 N52 C2 125.9(7) . .
N51 C55 C54 110.4(5) . .
N51 C55 C56 122.6(5) . .
C54 C55 C56 127.0(5) . .
C59 C58 C63 115.4(4) . .
C59 C58 C54 121.7(4) . .
C63 C58 C54 122.8(4) . .
C35 N31 N32 105.7(3) . .
C35 N31 Mn1 129.5(2) . .
N32 N31 Mn1 123.38(19) . .
C15 N11 N12 106.2(3) . .
C15 N11 Mn1 132.1(2) . .
N12 N11 Mn1 120.57(19) . .
N31 N32 C33 111.6(3) . .
N31 N32 C1 117.6(3) . .
C33 N32 C1 130.5(3) . .
N32 C33 C34 106.1(3) . .
N32 C33 C36 123.1(3) . .
C34 C33 C36 130.9(3) . .
C33 C34 C35 106.3(3) . .
C33 C34 C38 128.1(3) . .
C35 C34 C38 125.6(3) . .
N31 C35 C34 110.3(3) . .
N31 C35 C37 120.2(3) . .
C34 C35 C37 129.4(3) . .
C35 C37 H37A 109.5 . .
C35 C37 H37B 109.5 . .
H37A C37 H37B 109.5 . .
C35 C37 H37C 109.5 . .
H37A C37 H37C 109.5 . .
H37B C37 H37C 109.5 . .
C33 C36 H36A 109.5 . .
C33 C36 H36B 109.5 . .
H36A C36 H36B 109.5 . .
C33 C36 H36C 109.5 . .
H36A C36 H36C 109.5 . .
H36B C36 H36C 109.5 . .
C39 C38 C43 118.9(3) . .
C39 C38 C34 121.4(4) . .
C43 C38 C34 119.7(4) . .
C42 C43 C38 121.0(4) . .
C42 C43 H43 119.5 . .
C38 C43 H43 119.5 . .
C40 C39 C38 119.8(4) . .
C40 C39 H39 120.1 . .
C38 C39 H39 120.1 . .
N12 C1 N32 110.7(3) . .
N12 C1 H1A 109.5 . .
N32 C1 H1A 109.5 . .
N12 C1 H1B 109.5 . .
N32 C1 H1B 109.5 . .
H1A C1 H1B 108.1 . .
C13 N12 N11 111.2(3) . .
C13 N12 C1 130.2(3) . .
N11 N12 C1 118.6(3) . .
N12 C13 C14 106.5(3) . .
N12 C13 C17 122.3(3) . .
C14 C13 C17 131.2(3) . .
C13 C14 C15 105.7(3) . .
C13 C14 C18 126.4(3) . .
C15 C14 C18 127.9(3) . .
N11 C15 C14 110.4(3) . .
N11 C15 C16 120.9(3) . .
C14 C15 C16 128.8(3) . .
C15 C16 H16A 109.5 . .
C15 C16 H16B 109.5 . .
H16A C16 H16B 109.5 . .
C15 C16 H16C 109.5 . .
H16A C16 H16C 109.5 . .
H16B C16 H16C 109.5 . .
C13 C17 H17A 109.5 . .
C13 C17 H17B 109.5 . .
H17A C17 H17B 109.5 . .
C13 C17 H17C 109.5 . .
H17A C17 H17C 109.5 . .
H17B C17 H17C 109.5 . .
C44 O45 Mn1 97.9(2) . 1_655
C44 O45 Mn2 138.7(2) . 1_655
Mn1 O45 Mn2 106.29(9) 1_655 1_655
C44 O46 Mn1 84.6(2) . 1_655
O46 C44 O45 120.9(3) . .
O46 C44 C41 121.7(4) . .
O45 C44 C41 117.4(3) . .
C42 C41 C40 119.7(4) . .
C42 C41 C44 119.3(4) . .
C40 C41 C44 121.0(4) . .
C43 C42 C41 119.9(4) . .
C43 C42 H42 120.1 . .
C41 C42 H42 120.1 . .
C39 C40 C41 120.6(4) . .
C39 C40 H40 119.7 . .
C41 C40 H40 119.7 . .
C62 C61 C60 116.8(4) . .
C62 C61 C64 122.2(4) . .
C60 C61 C64 120.9(4) . .
O66 C64 O65 124.6(4) . .
O66 C64 C61 118.5(4) . .
O65 C64 C61 117.0(3) . .
C64 O66 Mn1 129.2(3) . .
C19A C18 C19 56.1(7) . .
C19A C18 C23 85.6(8) . .
C19 C18 C23 115.7(4) . .
C19A C18 C23A 120.9(6) . .
C19 C18 C23A 84.5(5) . .
C23 C18 C23A 73.4(6) . .
C19A C18 C14 119.9(5) . .
C19 C18 C14 122.4(4) . .
C23 C18 C14 121.3(4) . .
C23A C18 C14 118.3(5) . .
C64 O65 Mn2 141.9(3) . .
C55 N51 N52 105.7(5) . .
C55 N51 Rh1 135.9(5) . .
N52 N51 Rh1 117.6(3) . .
C55 C56 H56A 109.5 . .
C55 C56 H56B 109.5 . .
H56A C56 H56B 109.5 . .
C55 C56 H56C 109.5 . .
H56A C56 H56C 109.5 . .
H56B C56 H56C 109.5 . .
C53 C57 H57A 109.5 . .
C53 C57 H57B 109.5 . .
H57A C57 H57B 109.5 . .
C53 C57 H57C 109.5 . .
H57A C57 H57C 109.5 . .
H57B C57 H57C 109.5 . .
N51 Rh1 N51 90.2(2) . 4
N51 Rh1 O1 91.5(2) . .
N51 Rh1 O1 176.4(3) 4 .
N51 Rh1 O1 176.4(3) . 4
N51 Rh1 O1 91.5(2) 4 4
O1 Rh1 O1 86.6(3) . 4
N51 Rh1 O2 95.9(3) . .
N51 Rh1 O2 95.9(3) 4 .
O1 Rh1 O2 80.8(3) . .
O1 Rh1 O2 80.8(3) 4 .
N51 Rh1 O3 88.8(2) . .
N51 Rh1 O3 88.8(2) 4 .
O1 Rh1 O3 94.4(3) . .
O1 Rh1 O3 94.4(3) 4 .
O2 Rh1 O3 173.4(4) . .
C24 O25 Mn1 127.4(2) . 1_556
C24 O26 Mn2 140.7(3) . 1_556
C20A C21 C20 59.2(7) . .
C20A C21 C22 81.9(7) . .
C20 C21 C22 121.5(4) . .
C20A C21 C22A 114.3(6) . .
C20 C21 C22A 85.3(5) . .
C22 C21 C22A 72.2(5) . .
C20A C21 C24 125.6(5) . .
C20 C21 C24 119.6(4) . .
C22 C21 C24 118.5(4) . .
C22A C21 C24 119.8(4) . .
O26 C24 O25 125.4(3) . .
O26 C24 C21 118.1(3) . .
O25 C24 C21 116.4(3) . .
N52 C2 N52 109.2(6) 4 .
N52 C2 H2A 109.8 4 .
N52 C2 H2A 109.8 . .
N52 C2 H2B 109.8 4 .
N52 C2 H2B 109.8 . .
H2A C2 H2B 108.3 . .
C22 C23 C18 121.2(5) . .
C22 C23 H23 119.4 . .
C18 C23 H23 119.4 . .
C18 C19 C20 122.9(6) . .
C18 C19 H19 118.6 . .
C20 C19 H19 118.6 . .
C21 C22 C23 118.3(5) . .
C21 C22 H22 120.8 . .
C23 C22 H22 120.8 . .
C21 C20 C19 119.3(5) . .
C21 C20 H20 120.3 . .
C19 C20 H20 120.3 . .
C22A C23A C18 116.3(7) . .
C22A C23A H23A 121.8 . .
C18 C23A H23A 121.8 . .
C23A C22A C21 121.2(7) . .
C23A C22A H22A 119.4 . .
C21 C22A H22A 119.4 . .
C21 C20A C19A 124.7(9) . .
C21 C20A H20A 117.6 . .
C19A C20A H20A 117.6 . .
C18 C19A C20A 120.6(9) . .
C18 C19A H19A 119.7 . .
C20A C19A H19A 119.7 . .

loop_
_geom_bond_atom_site_label_1
_geom_bond_atom_site_label_2
_geom_bond_distance
_geom_bond_site_symmetry_2
Mn1 O66 2.082(3) .
Mn1 O25 2.092(3) 1_554
Mn1 O45 2.181(2) 1_455
Mn1 N31 2.211(3) .
Mn1 N11 2.270(3) .
Mn1 O46 2.486(3) 1_455
C62 C61 1.353(6) .
C62 C63 1.368(7) .
C62 H62 0.9500 .
Mn2 O65 2.098(3) 3_556
Mn2 O65 2.098(3) .
Mn2 O26 2.132(3) 3_557
Mn2 O26 2.132(3) 1_554
Mn2 O45 2.241(2) 3_656
Mn2 O45 2.241(2) 1_455
C63 C58 1.374(6) .
C63 H63 0.9500 .
C59 C58 1.362(7) .
C59 C60 1.366(7) .
C59 H59 0.9500 .
C60 C61 1.373(6) .
C60 H60 0.9500 .
C54 C53 1.378(7) .
C54 C55 1.398(8) .
C54 C58 1.494(6) .
C53 N52 1.371(6) .
C53 C57 1.438(8) .
N52 N51 1.351(7) .
N52 C2 1.469(6) .
C55 N51 1.317(6) .
C55 C56 1.480(9) .
N31 C35 1.334(4) .
N31 N32 1.361(4) .
N11 C15 1.323(4) .
N11 N12 1.367(4) .
N32 C33 1.363(4) .
N32 C1 1.453(4) .
C33 C34 1.377(5) .
C33 C36 1.490(5) .
C34 C35 1.402(5) .
C34 C38 1.478(5) .
C35 C37 1.488(5) .
C37 H37A 0.9800 .
C37 H37B 0.9800 .
C37 H37C 0.9800 .
C36 H36A 0.9800 .
C36 H36B 0.9800 .
C36 H36C 0.9800 .
C38 C39 1.397(6) .
C38 C43 1.398(6) .
C43 C42 1.375(5) .
C43 H43 0.9500 .
C39 C40 1.382(6) .
C39 H39 0.9500 .
C1 N12 1.442(4) .
C1 H1A 0.9900 .
C1 H1B 0.9900 .
N12 C13 1.356(4) .
C13 C14 1.383(5) .
C13 C17 1.485(5) .
C14 C15 1.410(5) .
C14 C18 1.473(5) .
C15 C16 1.493(5) .
C16 H16A 0.9800 .
C16 H16B 0.9800 .
C16 H16C 0.9800 .
C17 H17A 0.9800 .
C17 H17B 0.9800 .
C17 H17C 0.9800 .
O45 C44 1.281(5) .
O45 Mn1 2.181(2) 1_655
O45 Mn2 2.241(2) 1_655
O46 C44 1.252(5) .
O46 Mn1 2.486(3) 1_655
C44 C41 1.497(5) .
C41 C42 1.384(6) .
C41 C40 1.388(6) .
C42 H42 0.9500 .
C40 H40 0.9500 .
C61 C64 1.491(5) .
C64 O66 1.243(5) .
C64 O65 1.268(5) .
C18 C19A 1.263(10) .
C18 C19 1.371(7) .
C18 C23 1.441(7) .
C18 C23A 1.460(9) .
N51 Rh1 2.023(4) .
C56 H56A 0.9800 .
C56 H56B 0.9800 .
C56 H56C 0.9800 .
C57 H57A 0.9800 .
C57 H57B 0.9800 .
C57 H57C 0.9800 .
Rh1 N51 2.023(5) 4
Rh1 O1 2.080(5) .
Rh1 O1 2.080(5) 4
Rh1 O2 2.084(11) .
Rh1 O3 2.270(8) .
O25 C24 1.251(5) .
O25 Mn1 2.092(3) 1_556
O26 C24 1.211(4) .
O26 Mn2 2.132(3) 1_556
C21 C20A 1.346(10) .
C21 C20 1.357(7) .
C21 C22 1.383(7) .
C21 C22A 1.462(9) .
C21 C24 1.497(4) .
C2 N52 1.469(6) 4
C2 H2A 0.9900 .
C2 H2B 0.9900 .
C23 C22 1.395(8) .
C23 H23 0.9500 .
C19 C20 1.389(8) .
C19 H19 0.9500 .
C22 H22 0.9500 .
C20 H20 0.9500 .
C23A C22A 1.392(11) .
C23A H23A 0.9500 .
C22A H22A 0.9500 .
C20A C19A 1.379(14) .
C20A H20A 0.9500 .
C19A H19A 0.9500 .

loop_
_geom_torsion_atom_site_label_1
_geom_torsion_atom_site_label_2
_geom_torsion_atom_site_label_3
_geom_torsion_atom_site_label_4
_geom_torsion
_geom_torsion_site_symmetry_1
_geom_torsion_site_symmetry_2
_geom_torsion_site_symmetry_3
_geom_torsion_site_symmetry_4
C61 C62 C63 C58 3.5(11) . . . .
C58 C59 C60 C61 2.4(13) . . . .
C55 C54 C53 N52 3.2(5) . . . .
C58 C54 C53 N52 179.9(4) . . . .
C55 C54 C53 C57 -177.1(5) . . . .
C58 C54 C53 C57 -0.4(8) . . . .
C54 C53 N52 N51 -3.1(5) . . . .
C57 C53 N52 N51 177.3(5) . . . .
C54 C53 N52 C2 -177.8(4) . . . .
C57 C53 N52 C2 2.5(7) . . . .
C53 C54 C55 N51 -2.4(5) . . . .
C58 C54 C55 N51 -179.0(4) . . . .
C53 C54 C55 C56 177.1(6) . . . .
C58 C54 C55 C56 0.5(9) . . . .
C60 C59 C58 C63 3.3(12) . . . .
C60 C59 C58 C54 -178.9(7) . . . .
C62 C63 C58 C59 -6.2(11) . . . .
C62 C63 C58 C54 176.0(6) . . . .
C53 C54 C58 C59 -68.8(8) . . . .
C55 C54 C58 C59 107.2(8) . . . .
C53 C54 C58 C63 108.9(7) . . . .
C55 C54 C58 C63 -75.1(8) . . . .
O66 Mn1 N31 C35 39.0(3) . . . .
O25 Mn1 N31 C35 -67.4(3) 1_554 . . .
O45 Mn1 N31 C35 -170.4(3) 1_455 . . .
N11 Mn1 N31 C35 131.8(3) . . . .
O46 Mn1 N31 C35 -153.0(3) 1_455 . . .
O66 Mn1 N31 N32 -125.1(3) . . . .
O25 Mn1 N31 N32 128.5(3) 1_554 . . .
O45 Mn1 N31 N32 25.5(5) 1_455 . . .
N11 Mn1 N31 N32 -32.3(3) . . . .
O46 Mn1 N31 N32 42.9(3) 1_455 . . .
O66 Mn1 N11 C15 -43.6(4) . . . .
O25 Mn1 N11 C15 158.2(4) 1_554 . . .
O45 Mn1 N11 C15 57.6(4) 1_455 . . .
N31 Mn1 N11 C15 -136.6(4) . . . .
O46 Mn1 N11 C15 113.0(4) 1_455 . . .
O66 Mn1 N11 N12 122.1(3) . . . .
O25 Mn1 N11 N12 -36.0(5) 1_554 . . .
O45 Mn1 N11 N12 -136.6(3) 1_455 . . .
N31 Mn1 N11 N12 29.1(3) . . . .
O46 Mn1 N11 N12 -81.2(3) 1_455 . . .
C35 N31 N32 C33 0.8(4) . . . .
Mn1 N31 N32 C33 168.1(2) . . . .
C35 N31 N32 C1 -173.8(3) . . . .
Mn1 N31 N32 C1 -6.6(4) . . . .
N31 N32 C33 C34 0.0(4) . . . .
C1 N32 C33 C34 173.8(3) . . . .
N31 N32 C33 C36 179.2(4) . . . .
C1 N32 C33 C36 -7.0(6) . . . .
N32 C33 C34 C35 -0.8(4) . . . .
C36 C33 C34 C35 -179.9(5) . . . .
N32 C33 C34 C38 -179.9(4) . . . .
C36 C33 C34 C38 1.0(8) . . . .
N32 N31 C35 C34 -1.4(4) . . . .
Mn1 N31 C35 C34 -167.6(3) . . . .
N32 N31 C35 C37 -179.0(4) . . . .
Mn1 N31 C35 C37 14.8(6) . . . .
C33 C34 C35 N31 1.4(5) . . . .
C38 C34 C35 N31 -179.5(4) . . . .
C33 C34 C35 C37 178.7(4) . . . .
C38 C34 C35 C37 -2.2(7) . . . .
C33 C34 C38 C39 -50.1(7) . . . .
C35 C34 C38 C39 131.0(5) . . . .
C33 C34 C38 C43 130.4(5) . . . .
C35 C34 C38 C43 -48.4(7) . . . .
C39 C38 C43 C42 -2.8(7) . . . .
C34 C38 C43 C42 176.7(4) . . . .
C43 C38 C39 C40 1.8(8) . . . .
C34 C38 C39 C40 -177.7(5) . . . .
N31 N32 C1 N12 66.9(4) . . . .
C33 N32 C1 N12 -106.6(4) . . . .
C15 N11 N12 C13 1.2(4) . . . .
Mn1 N11 N12 C13 -167.8(3) . . . .
C15 N11 N12 C1 -178.5(3) . . . .
Mn1 N11 N12 C1 12.4(4) . . . .
N32 C1 N12 C13 110.2(4) . . . .
N32 C1 N12 N11 -70.1(4) . . . .
N11 N12 C13 C14 -0.8(5) . . . .
C1 N12 C13 C14 178.9(4) . . . .
N11 N12 C13 C17 178.5(5) . . . .
C1 N12 C13 C17 -1.8(7) . . . .
N12 C13 C14 C15 0.1(5) . . . .
C17 C13 C14 C15 -179.1(6) . . . .
N12 C13 C14 C18 -179.3(4) . . . .
C17 C13 C14 C18 1.5(9) . . . .
N12 N11 C15 C14 -1.2(5) . . . .
Mn1 N11 C15 C14 166.1(3) . . . .
N12 N11 C15 C16 179.3(4) . . . .
Mn1 N11 C15 C16 -13.5(6) . . . .
C13 C14 C15 N11 0.7(5) . . . .
C18 C14 C15 N11 -180.0(4) . . . .
C13 C14 C15 C16 -179.8(5) . . . .
C18 C14 C15 C16 -0.4(8) . . . .
Mn1 O46 C44 O45 -7.9(4) 1_655 . . .
Mn1 O46 C44 C41 169.9(4) 1_655 . . .
Mn1 O45 C44 O46 9.0(4) 1_655 . . .
Mn2 O45 C44 O46 -116.9(4) 1_655 . . .
Mn1 O45 C44 C41 -168.8(3) 1_655 . . .
Mn2 O45 C44 C41 65.3(5) 1_655 . . .
O46 C44 C41 C42 -168.0(4) . . . .
O45 C44 C41 C42 9.8(6) . . . .
O46 C44 C41 C40 9.8(7) . . . .
O45 C44 C41 C40 -172.4(4) . . . .
C38 C43 C42 C41 0.7(7) . . . .
C40 C41 C42 C43 2.3(7) . . . .
C44 C41 C42 C43 -179.8(4) . . . .
C38 C39 C40 C41 1.2(9) . . . .
C42 C41 C40 C39 -3.3(8) . . . .
C44 C41 C40 C39 178.9(5) . . . .
C63 C62 C61 C60 2.3(9) . . . .
C63 C62 C61 C64 -179.3(6) . . . .
C59 C60 C61 C62 -5.2(11) . . . .
C59 C60 C61 C64 176.4(7) . . . .
C62 C61 C64 O66 1.0(6) . . . .
C60 C61 C64 O66 179.2(5) . . . .
C62 C61 C64 O65 -178.6(5) . . . .
C60 C61 C64 O65 -0.3(7) . . . .
O65 C64 O66 Mn1 -3.8(6) . . . .
C61 C64 O66 Mn1 176.6(3) . . . .
O25 Mn1 O66 C64 -73.3(3) 1_554 . . .
O45 Mn1 O66 C64 25.2(3) 1_455 . . .
N31 Mn1 O66 C64 -163.2(3) . . . .
N11 Mn1 O66 C64 114.8(3) . . . .
O46 Mn1 O66 C64 45.3(5) 1_455 . . .
C13 C14 C18 C19A -34.1(11) . . . .
C15 C14 C18 C19A 146.7(9) . . . .
C13 C14 C18 C19 32.5(8) . . . .
C15 C14 C18 C19 -146.7(6) . . . .
C13 C14 C18 C23 -138.3(5) . . . .
C15 C14 C18 C23 42.5(7) . . . .
C13 C14 C18 C23A 134.7(7) . . . .
C15 C14 C18 C23A -44.5(8) . . . .
O66 C64 O65 Mn2 16.6(8) . . . .
C61 C64 O65 Mn2 -163.8(4) . . . .
O26 Mn2 O65 C64 -132.1(5) 3_557 . . .
O26 Mn2 O65 C64 47.9(5) 1_554 . . .
O45 Mn2 O65 C64 137.7(5) 3_656 . . .
O45 Mn2 O65 C64 -42.3(5) 1_455 . . .
C54 C55 N51 N52 0.5(5) . . . .
C56 C55 N51 N52 -179.0(5) . . . .
C54 C55 N51 Rh1 169.4(3) . . . .
C56 C55 N51 Rh1 -10.1(8) . . . .
C53 N52 N51 C55 1.6(5) . . . .
C2 N52 N51 C55 176.7(4) . . . .
C53 N52 N51 Rh1 -169.7(3) . . . .
C2 N52 N51 Rh1 5.4(6) . . . .
C55 N51 Rh1 N51 -131.6(4) . . . 4
N52 N51 Rh1 N51 36.3(4) . . . 4
C55 N51 Rh1 O1 51.6(5) . . . .
N52 N51 Rh1 O1 -140.5(4) . . . .
C55 N51 Rh1 O2 132.5(5) . . . .
N52 N51 Rh1 O2 -59.6(4) . . . .
C55 N51 Rh1 O3 -42.8(5) . . . .
N52 N51 Rh1 O3 125.1(4) . . . .
Mn2 O26 C24 O25 29.2(8) 1_556 . . .
Mn2 O26 C24 C21 -153.7(4) 1_556 . . .
Mn1 O25 C24 O26 -3.6(7) 1_556 . . .
Mn1 O25 C24 C21 179.3(3) 1_556 . . .
C20A C21 C24 O26 -145.8(9) . . . .
C20 C21 C24 O26 142.7(5) . . . .
C22 C21 C24 O26 -44.8(6) . . . .
C22A C21 C24 O26 40.0(7) . . . .
C20A C21 C24 O25 31.6(10) . . . .
C20 C21 C24 O25 -40.0(6) . . . .
C22 C21 C24 O25 132.6(5) . . . .
C22A C21 C24 O25 -142.6(6) . . . .
N51 N52 C2 N52 -59.6(9) . . . 4
C53 N52 C2 N52 114.7(7) . . . 4
C19A C18 C23 C22 58.2(8) . . . .
C19 C18 C23 C22 9.4(9) . . . .
C23A C18 C23 C22 -65.8(7) . . . .
C14 C18 C23 C22 -179.2(5) . . . .
C19A C18 C19 C20 -71.3(9) . . . .
C23 C18 C19 C20 -6.6(9) . . . .
C23A C18 C19 C20 62.0(8) . . . .
C14 C18 C19 C20 -177.9(6) . . . .
C20A C21 C22 C23 -52.3(8) . . . .
C20 C21 C22 C23 -6.2(9) . . . .
C22A C21 C22 C23 66.5(7) . . . .
C24 C21 C22 C23 -178.6(5) . . . .
C18 C23 C22 C21 -3.3(9) . . . .
C20A C21 C20 C19 65.3(8) . . . .
C22 C21 C20 C19 9.1(9) . . . .
C22A C21 C20 C19 -56.7(7) . . . .
C24 C21 C20 C19 -178.5(5) . . . .
C18 C19 C20 C21 -2.4(11) . . . .
C19A C18 C23A C22A -11.9(14) . . . .
C19 C18 C23A C22A -56.7(9) . . . .
C23 C18 C23A C22A 62.3(9) . . . .
C14 C18 C23A C22A 179.3(7) . . . .
C18 C23A C22A C21 0.7(14) . . . .
C20A C21 C22A C23A 4.3(13) . . . .
C20 C21 C22A C23A 57.5(10) . . . .
C22 C21 C22A C23A -67.8(9) . . . .
C24 C21 C22A C23A 179.1(8) . . . .
C20 C21 C20A C19A -67.4(14) . . . .
C22 C21 C20A C19A 66.9(14) . . . .
C22A C21 C20A C19A 0.7(18) . . . .
C24 C21 C20A C19A -173.7(11) . . . .
C19 C18 C19A C20A 75.1(13) . . . .
C23 C18 C19A C20A -50.2(14) . . . .
C23A C18 C19A C20A 17.5(19) . . . .
C14 C18 C19A C20A -174.0(11) . . . .
C21 C20A C19A C18 -12(2) . . . .

loop_
_platon_squeeze_void_nr
_platon_squeeze_void_average_x
_platon_squeeze_void_average_y
_platon_squeeze_void_average_z
_platon_squeeze_void_volume
_platon_squeeze_void_count_electrons
_platon_squeeze_void_content
1 -0.500 0.102 0.107 2009 483 ' '
